data_7024263
loop_
_publ_author_name
'Seidel, Wolfram W.'
'Meel, Matthias J.'
'Hupka, Florian'
'Weigand, Jan J.'

_publ_section_title
;
 Acetylenedithiolate as directional bridging ligand in cobalt(I) alkyne
 platinum dithiolato bimetallic complexes.
;
_journal_issue 2
_journal_name_full 'Dalton transactions (Cambridge, England : 2003)'
_journal_page_first 624
_journal_page_last 631
_journal_paper_doi 10.1039/b913859e
_journal_volume 39
_journal_year 2010
_chemical_formula_sum 'C79 H67 B Co N2 P3 Pt S2'
_chemical_formula_weight 1466.21
_chemical_name_systematic
;
?
;
_space_group_IT_number 2
_symmetry_cell_setting triclinic
_symmetry_space_group_name_Hall '-P 1'
_symmetry_space_group_name_H-M 'P -1'
_atom_sites_solution_hydrogens geom
_atom_sites_solution_primary direct
_atom_sites_solution_secondary difmap
_audit_creation_method SHELXL-97
_cell_angle_alpha 64.204(4)
_cell_angle_beta 89.668(4)
_cell_angle_gamma 89.378(5)
_cell_formula_units_Z 2
_cell_length_a 11.1143(6)
_cell_length_b 17.6581(12)
_cell_length_c 18.2065(11)
_cell_measurement_reflns_used 900
_cell_measurement_temperature 153(1)
_cell_measurement_theta_max 75
_cell_measurement_theta_min 1
_cell_volume 3216.9(4)
_computing_cell_refinement 'SAINT (Bruker AXS, 2000)'
_computing_data_collection 'SMART (Bruker AXS, 2000)'
_computing_data_reduction 'SAINT,SADABS (Bruker AXS, 2000)'
_computing_molecular_graphics
;
ORTEP3,L.J. Farrugia, J. Appl. Cryst. (1997) 30, 565
;
_computing_structure_refinement
;
SHELXL-97, G. M. Sheldrick, Acta Cryst. (2008) A64, 112-122
;
_computing_structure_solution
;
SHELXS-97 , G. M. Sheldrick, Acta Cryst. (2008) A64, 112-122
;
_diffrn_ambient_temperature 153(1)
_diffrn_detector_area_resol_mean 80
_diffrn_measured_fraction_theta_full 0.857
_diffrn_measured_fraction_theta_max 0.857
_diffrn_measurement_device_type 'CCD area detector'
_diffrn_measurement_method 'Omega and Phi scans'
_diffrn_radiation_monochromator goebel-mirror
_diffrn_radiation_source 'rotating anode'
_diffrn_radiation_type CuK\a
_diffrn_radiation_wavelength 1.54178
_diffrn_reflns_av_R_equivalents 0.1120
_diffrn_reflns_av_sigmaI/netI 0.1307
_diffrn_reflns_limit_h_max 13
_diffrn_reflns_limit_h_min -13
_diffrn_reflns_limit_k_max 18
_diffrn_reflns_limit_k_min -21
_diffrn_reflns_limit_l_max 20
_diffrn_reflns_limit_l_min -21
_diffrn_reflns_number 19176
_diffrn_reflns_theta_full 72.59
_diffrn_reflns_theta_max 72.59
_diffrn_reflns_theta_min 2.70
_exptl_absorpt_coefficient_mu 7.704
_exptl_absorpt_correction_T_max 0.8018
_exptl_absorpt_correction_T_min 0.2703
_exptl_absorpt_correction_type multi-scan
_exptl_absorpt_process_details
;
Corrections were done with the SADABS program, utilizing the none merged
raw data obtained from the integration process. Integration and final cell
refinement were done with SAINT.

SADABS reports ratio of Tmin/Tmax = 0.573548

;
_exptl_crystal_colour brown
_exptl_crystal_density_diffrn 1.514
_exptl_crystal_density_method 'not measured'
_exptl_crystal_description prism
_exptl_crystal_F_000 1484
_exptl_crystal_size_max 0.23
_exptl_crystal_size_mid 0.05
_exptl_crystal_size_min 0.03
_refine_diff_density_max 3.316
_refine_diff_density_min -2.008
_refine_diff_density_rms 0.173
_refine_ls_extinction_method none
_refine_ls_goodness_of_fit_ref 1.002
_refine_ls_hydrogen_treatment noref
_refine_ls_matrix_type full
_refine_ls_number_parameters 803
_refine_ls_number_reflns 10952
_refine_ls_number_restraints 0
_refine_ls_restrained_S_all 1.002
_refine_ls_R_factor_all 0.0876
_refine_ls_R_factor_gt 0.0688
_refine_ls_shift/su_max 0.001
_refine_ls_shift/su_mean 0.000
_refine_ls_structure_factor_coef Fsqd
_refine_ls_weighting_details 'calc w=1/[\s^2^(Fo^2^)+(0.0820P)^2^+0.0000P] where P=(Fo^2^+2Fc^2^)/3'
_refine_ls_weighting_scheme calc
_refine_ls_wR_factor_gt 0.1600
_refine_ls_wR_factor_ref 0.1737
_reflns_number_gt 8632
_reflns_number_total 10952
_reflns_threshold_expression >2sigma(I)
_cod_data_source_file b913859e.txt
_cod_data_source_block sad4
_cod_original_cell_volume 3216.9(3)
_cod_original_sg_symbol_H-M P-1
_cod_database_code 7024263

loop_
_symmetry_equiv_pos_as_xyz
'x, y, z'
'-x, -y, -z'

loop_
_atom_site_label
_atom_site_type_symbol
_atom_site_fract_x
_atom_site_fract_y
_atom_site_fract_z
_atom_site_U_iso_or_equiv
_atom_site_adp_type
_atom_site_occupancy
_atom_site_symmetry_multiplicity
_atom_site_calc_flag
_atom_site_refinement_flags
Pt1 Pt 0.58858(3) 0.62995(2) 0.668653(18) 0.02783(12) Uani 1 1 d .
Co1 Co 0.77115(10) 0.78778(7) 0.79100(6) 0.0209(2) Uani 1 1 d .
P3 P 0.83055(15) 0.72791(11) 0.91752(10) 0.0214(4) Uani 1 1 d .
P1 P 0.92768(16) 0.86729(11) 0.75305(10) 0.0241(4) Uani 1 1 d .
P2 P 0.67233(15) 0.88514(11) 0.80787(11) 0.0237(4) Uani 1 1 d .
S2 S 0.59741(16) 0.76965(11) 0.63889(11) 0.0299(4) Uani 1 1 d .
S1 S 0.71887(17) 0.60120(12) 0.77301(12) 0.0329(4) Uani 1 1 d .
N2 N 0.4621(5) 0.6443(4) 0.5811(4) 0.0261(13) Uani 1 1 d .
N1 N 0.5770(6) 0.5061(4) 0.6868(4) 0.0322(15) Uani 1 1 d .
C2 C 0.6893(6) 0.7680(4) 0.7148(4) 0.0223(14) Uani 1 1 d .
C1 C 0.7406(6) 0.6970(5) 0.7705(4) 0.0258(15) Uani 1 1 d .
C42 C 0.8822(6) 0.8956(4) 0.8946(4) 0.0231(14) Uani 1 1 d .
C38 C 0.7448(6) 0.6243(5) 1.0743(4) 0.0292(16) Uani 1 1 d .
H38 H 0.8163 0.6385 1.0936 0.035 Uiso 1 1 calc R
C33 C 0.7238(6) 0.6568(4) 0.9912(4) 0.0224(14) Uani 1 1 d .
C39 C 0.9785(6) 0.8979(4) 0.8327(4) 0.0229(14) Uani 1 1 d .
H39A H 1.0456 0.8601 0.8629 0.028 Uiso 1 1 calc R
H39B H 1.0107 0.9557 0.8056 0.028 Uiso 1 1 calc R
C34 C 0.6186(6) 0.6358(5) 0.9636(4) 0.0269(15) Uani 1 1 d .
H34 H 0.6035 0.6567 0.9068 0.032 Uiso 1 1 calc R
C43 C 0.9316(7) 0.9431(4) 0.9397(4) 0.0292(16) Uani 1 1 d .
H43A H 0.8789 0.9349 0.9859 0.044 Uiso 1 1 calc R
H43B H 0.9354 1.0032 0.9026 0.044 Uiso 1 1 calc R
H43C H 1.0125 0.9220 0.9599 0.044 Uiso 1 1 calc R
C40 C 0.7664(6) 0.9415(4) 0.8496(4) 0.0272(15) Uani 1 1 d .
H40A H 0.7899 0.9957 0.8043 0.033 Uiso 1 1 calc R
H40B H 0.7169 0.9547 0.8880 0.033 Uiso 1 1 calc R
C9 C 1.0637(6) 0.8260(5) 0.7275(4) 0.0305(17) Uani 1 1 d .
C3 C 0.9076(6) 0.9634(5) 0.6587(4) 0.0279(16) Uani 1 1 d .
C41 C 0.8552(6) 0.8061(4) 0.9576(4) 0.0207(14) Uani 1 1 d .
H41A H 0.7827 0.8079 0.9886 0.025 Uiso 1 1 calc R
H41B H 0.9231 0.7862 0.9966 0.025 Uiso 1 1 calc R
C35 C 0.5362(7) 0.5841(5) 1.0199(5) 0.0343(18) Uani 1 1 d .
H35 H 0.4628 0.5714 1.0014 0.041 Uiso 1 1 calc R
C21 C 0.5449(6) 0.8428(5) 0.8776(4) 0.0275(15) Uani 1 1 d .
C26 C 0.4565(7) 0.8041(5) 0.8525(5) 0.0334(17) Uani 1 1 d .
H26 H 0.4685 0.7961 0.8046 0.040 Uiso 1 1 calc R
C72 C -0.2661(7) 0.1720(5) 0.7462(5) 0.0386(19) Uani 1 1 d .
H72 H -0.3239 0.1688 0.7095 0.046 Uiso 1 1 calc R
C52 C 0.4346(7) 0.5706(6) 0.5801(5) 0.0369(19) Uani 1 1 d .
C69 C -0.0953(7) 0.1807(5) 0.8506(5) 0.0342(18) Uani 1 1 d .
H69 H -0.0364 0.1820 0.8876 0.041 Uiso 1 1 calc R
C48 C 0.4945(7) 0.4973(5) 0.6351(5) 0.0365(19) Uani 1 1 d .
C70 C -0.2057(7) 0.1438(5) 0.8811(5) 0.0387(19) Uani 1 1 d .
H70 H -0.2215 0.1214 0.9380 0.046 Uiso 1 1 calc R
C73 C -0.1554(7) 0.2089(5) 0.7174(5) 0.0336(17) Uani 1 1 d .
H73 H -0.1394 0.2303 0.6606 0.040 Uiso 1 1 calc R
C68 C -0.0677(6) 0.2160(5) 0.7669(4) 0.0291(16) Uani 1 1 d .
C27 C 0.9684(6) 0.6640(4) 0.9389(4) 0.0249(15) Uani 1 1 d .
C74 C 0.0817(6) 0.2885(5) 0.6376(5) 0.0324(17) Uani 1 1 d .
C56 C 0.1670(6) 0.2037(5) 0.7900(4) 0.0317(17) Uani 1 1 d .
C28 C 0.9830(7) 0.6123(5) 0.9015(5) 0.0328(17) Uani 1 1 d .
H28 H 0.9229 0.6119 0.8647 0.039 Uiso 1 1 calc R
C57 C 0.1662(7) 0.1175(5) 0.8149(5) 0.0354(18) Uani 1 1 d .
H57 H 0.0998 0.0938 0.7999 0.042 Uiso 1 1 calc R
C15 C 0.5905(6) 0.9692(5) 0.7252(4) 0.0281(16) Uani 1 1 d .
C62 C 0.0517(6) 0.3546(5) 0.7432(4) 0.0286(16) Uani 1 1 d .
C8 C 0.8712(7) 0.9518(6) 0.5918(5) 0.040(2) Uani 1 1 d .
H8 H 0.8561 0.8965 0.5980 0.048 Uiso 1 1 calc R
C20 C 0.5167(7) 1.0229(5) 0.7427(5) 0.0350(18) Uani 1 1 d .
H20 H 0.5135 1.0173 0.7970 0.042 Uiso 1 1 calc R
C37 C 0.6628(8) 0.5718(5) 1.1288(5) 0.0386(19) Uani 1 1 d .
H37 H 0.6780 0.5495 1.1857 0.046 Uiso 1 1 calc R
C16 C 0.5961(7) 0.9783(5) 0.6456(5) 0.0378(19) Uani 1 1 d .
H16 H 0.6462 0.9423 0.6320 0.045 Uiso 1 1 calc R
C47 C 0.4718(8) 0.4186(6) 0.6368(5) 0.040(2) Uani 1 1 d .
C22 C 0.5268(7) 0.8521(6) 0.9482(5) 0.0380(19) Uani 1 1 d .
H22 H 0.5859 0.8785 0.9663 0.046 Uiso 1 1 calc R
C25 C 0.3516(7) 0.7774(5) 0.8966(5) 0.0384(19) Uani 1 1 d .
H25 H 0.2907 0.7523 0.8784 0.046 Uiso 1 1 calc R
C36 C 0.5587(8) 0.5513(5) 1.1014(5) 0.044(2) Uani 1 1 d .
H36 H 0.5026 0.5142 1.1392 0.052 Uiso 1 1 calc R
C24 C 0.3353(7) 0.7869(6) 0.9667(5) 0.045(2) Uani 1 1 d .
H24 H 0.2632 0.7684 0.9974 0.054 Uiso 1 1 calc R
C51 C 0.3492(7) 0.5660(6) 0.5253(6) 0.044(2) Uani 1 1 d .
C75 C 0.0243(8) 0.3581(6) 0.5766(5) 0.041(2) Uani 1 1 d .
H75 H -0.0278 0.3915 0.5924 0.050 Uiso 1 1 calc R
C4 C 0.9310(7) 1.0424(5) 0.6497(5) 0.0366(18) Uani 1 1 d .
H4 H 0.9563 1.0512 0.6951 0.044 Uiso 1 1 calc R
C31 C 1.1575(7) 0.6116(5) 1.0071(5) 0.042(2) Uani 1 1 d .
H31 H 1.2175 0.6113 1.0442 0.050 Uiso 1 1 calc R
C23 C 0.4233(7) 0.8232(7) 0.9918(5) 0.050(2) Uani 1 1 d .
H23 H 0.4125 0.8285 1.0412 0.060 Uiso 1 1 calc R
B1 B 0.0584(7) 0.2650(5) 0.7351(5) 0.0281(18) Uani 1 1 d .
C6 C 0.8795(8) 1.0996(6) 0.5078(5) 0.045(2) Uani 1 1 d .
H6 H 0.8686 1.1466 0.4564 0.054 Uiso 1 1 calc R
C32 C 1.0566(7) 0.6632(5) 0.9927(5) 0.0390(19) Uani 1 1 d .
H32 H 1.0480 0.6982 1.0200 0.047 Uiso 1 1 calc R
C53 C 0.2918(8) 0.6411(7) 0.4736(6) 0.053(3) Uani 1 1 d .
H53 H 0.2324 0.6408 0.4364 0.064 Uiso 1 1 calc R
C50 C 0.3308(8) 0.4849(7) 0.5267(6) 0.047(2) Uani 1 1 d .
H50 H 0.2766 0.4807 0.4885 0.056 Uiso 1 1 calc R
C5 C 0.9174(8) 1.1112(5) 0.5723(5) 0.044(2) Uani 1 1 d .
H5 H 0.9352 1.1663 0.5657 0.053 Uiso 1 1 calc R
C58 C 0.2576(8) 0.0641(6) 0.8607(5) 0.043(2) Uani 1 1 d .
H58 H 0.2524 0.0053 0.8766 0.051 Uiso 1 1 calc R
C61 C 0.2704(7) 0.2321(6) 0.8141(5) 0.040(2) Uani 1 1 d .
H61 H 0.2772 0.2906 0.7990 0.049 Uiso 1 1 calc R
C79 C 0.1558(7) 0.2426(6) 0.6109(5) 0.043(2) Uani 1 1 d .
H79 H 0.1957 0.1939 0.6499 0.052 Uiso 1 1 calc R
C71 C -0.2922(7) 0.1397(5) 0.8294(5) 0.0380(19) Uani 1 1 d .
H71 H -0.3682 0.1153 0.8498 0.046 Uiso 1 1 calc R
C67 C -0.0345(8) 0.3754(5) 0.7864(5) 0.041(2) Uani 1 1 d .
H67 H -0.0917 0.3339 0.8170 0.049 Uiso 1 1 calc R
C11 C 1.2738(8) 0.8461(6) 0.6903(5) 0.046(2) Uani 1 1 d .
H11 H 1.3445 0.8792 0.6773 0.055 Uiso 1 1 calc R
C30 C 1.1705(7) 0.5618(5) 0.9681(5) 0.039(2) Uani 1 1 d .
H30 H 1.2405 0.5276 0.9770 0.047 Uiso 1 1 calc R
C65 C 0.0366(8) 0.5161(5) 0.7416(5) 0.044(2) Uani 1 1 d .
H65 H 0.0292 0.5708 0.7389 0.053 Uiso 1 1 calc R
C29 C 1.0822(7) 0.5605(5) 0.9155(5) 0.040(2) Uani 1 1 d .
H29 H 1.0898 0.5245 0.8893 0.047 Uiso 1 1 calc R
C64 C 0.1249(8) 0.4975(6) 0.7002(5) 0.046(2) Uani 1 1 d .
H64 H 0.1824 0.5390 0.6702 0.055 Uiso 1 1 calc R
C55 C 0.4064(7) 0.7139(6) 0.5309(5) 0.0397(19) Uani 1 1 d .
H55 H 0.4257 0.7656 0.5320 0.048 Uiso 1 1 calc R
C10 C 1.1703(7) 0.8754(6) 0.7087(5) 0.0397(19) Uani 1 1 d .
H10 H 1.1686 0.9290 0.7092 0.048 Uiso 1 1 calc R
C19 C 0.4479(7) 1.0842(5) 0.6836(5) 0.040(2) Uani 1 1 d .
H19 H 0.3973 1.1200 0.6969 0.048 Uiso 1 1 calc R
C59 C 0.3555(7) 0.0957(7) 0.8831(5) 0.047(2) Uani 1 1 d .
H59 H 0.4179 0.0595 0.9155 0.056 Uiso 1 1 calc R
C14 C 1.0689(8) 0.7522(5) 0.7244(5) 0.046(2) Uani 1 1 d .
H14 H 0.9981 0.7195 0.7347 0.055 Uiso 1 1 calc R
C49 C 0.3860(9) 0.4159(7) 0.5788(6) 0.052(3) Uani 1 1 d .
H49 H 0.3688 0.3636 0.5781 0.062 Uiso 1 1 calc R
C46 C 0.5368(9) 0.3495(6) 0.6926(6) 0.049(2) Uani 1 1 d .
H46 H 0.5236 0.2951 0.6956 0.058 Uiso 1 1 calc R
C60 C 0.3608(7) 0.1805(7) 0.8575(5) 0.048(2) Uani 1 1 d .
H60 H 0.4294 0.2038 0.8706 0.058 Uiso 1 1 calc R
C66 C -0.0422(8) 0.4532(6) 0.7876(6) 0.047(2) Uani 1 1 d .
H66 H -0.1017 0.4632 0.8201 0.056 Uiso 1 1 calc R
C44 C 0.6357(8) 0.4398(6) 0.7385(6) 0.047(2) Uani 1 1 d .
H44 H 0.6920 0.4461 0.7744 0.056 Uiso 1 1 calc R
C63 C 0.1324(7) 0.4191(5) 0.7012(5) 0.0389(19) Uani 1 1 d .
H63 H 0.1959 0.4084 0.6717 0.047 Uiso 1 1 calc R
C45 C 0.6177(9) 0.3596(6) 0.7421(6) 0.052(2) Uani 1 1 d .
H45 H 0.6627 0.3127 0.7793 0.062 Uiso 1 1 calc R
C54 C 0.3199(8) 0.7131(7) 0.4763(6) 0.052(2) Uani 1 1 d .
H54 H 0.2808 0.7640 0.4408 0.062 Uiso 1 1 calc R
C12 C 1.2758(8) 0.7682(7) 0.6905(6) 0.052(3) Uani 1 1 d .
H12 H 1.3490 0.7470 0.6792 0.063 Uiso 1 1 calc R
C18 C 0.4533(8) 1.0928(5) 0.6044(5) 0.047(2) Uani 1 1 d .
H18 H 0.4059 1.1346 0.5630 0.057 Uiso 1 1 calc R
C78 C 0.1741(8) 0.2662(6) 0.5267(5) 0.050(2) Uani 1 1 d .
H78 H 0.2261 0.2339 0.5096 0.060 Uiso 1 1 calc R
C17 C 0.5267(9) 1.0412(6) 0.5856(5) 0.049(2) Uani 1 1 d .
H17 H 0.5307 1.0481 0.5309 0.059 Uiso 1 1 calc R
C76 C 0.0400(8) 0.3805(7) 0.4942(6) 0.053(2) Uani 1 1 d .
H76 H -0.0027 0.4272 0.4546 0.063 Uiso 1 1 calc R
C13 C 1.1760(9) 0.7217(6) 0.7063(6) 0.061(3) Uani 1 1 d .
H13 H 1.1782 0.6683 0.7053 0.074 Uiso 1 1 calc R
C77 C 0.1170(8) 0.3352(7) 0.4705(5) 0.053(3) Uani 1 1 d .
H77 H 0.1310 0.3519 0.4141 0.064 Uiso 1 1 calc R
C7 C 0.8565(8) 1.0189(6) 0.5163(5) 0.048(2) Uani 1 1 d .
H7 H 0.8310 1.0102 0.4709 0.058 Uiso 1 1 calc R

loop_
_atom_site_aniso_label
_atom_site_aniso_U_11
_atom_site_aniso_U_22
_atom_site_aniso_U_33
_atom_site_aniso_U_23
_atom_site_aniso_U_13
_atom_site_aniso_U_12
Pt1 0.02548(18) 0.03030(19) 0.03052(19) -0.01582(13) -0.00456(12) 0.00068(13)
Co1 0.0196(5) 0.0191(6) 0.0233(6) -0.0087(4) -0.0043(4) 0.0012(5)
P3 0.0205(8) 0.0191(8) 0.0236(9) -0.0083(6) -0.0021(7) 0.0000(7)
P1 0.0235(9) 0.0227(9) 0.0228(9) -0.0070(7) -0.0015(7) -0.0003(7)
P2 0.0210(9) 0.0221(9) 0.0281(9) -0.0112(7) -0.0048(7) 0.0036(7)
S2 0.0320(9) 0.0263(9) 0.0320(10) -0.0132(7) -0.0122(7) 0.0049(8)
S1 0.0378(10) 0.0230(9) 0.0410(11) -0.0168(8) -0.0167(8) 0.0061(8)
N2 0.019(3) 0.038(4) 0.032(3) -0.024(3) -0.005(2) 0.000(3)
N1 0.036(4) 0.036(4) 0.040(4) -0.031(3) -0.009(3) 0.001(3)
C2 0.023(3) 0.024(3) 0.019(3) -0.008(3) -0.001(3) -0.002(3)
C1 0.025(4) 0.026(4) 0.027(4) -0.012(3) 0.001(3) -0.003(3)
C42 0.021(3) 0.020(3) 0.030(4) -0.012(3) -0.003(3) 0.000(3)
C38 0.024(4) 0.027(4) 0.031(4) -0.008(3) 0.000(3) -0.001(3)
C33 0.024(4) 0.019(3) 0.026(4) -0.011(3) -0.004(3) -0.001(3)
C39 0.017(3) 0.019(3) 0.031(4) -0.009(3) -0.003(3) -0.003(3)
C34 0.020(3) 0.027(4) 0.034(4) -0.013(3) -0.004(3) 0.000(3)
C43 0.033(4) 0.019(3) 0.034(4) -0.010(3) -0.005(3) -0.001(3)
C40 0.024(4) 0.026(4) 0.030(4) -0.011(3) -0.001(3) 0.003(3)
C9 0.024(4) 0.038(4) 0.022(4) -0.007(3) 0.000(3) 0.004(3)
C3 0.021(3) 0.029(4) 0.027(4) -0.007(3) -0.001(3) 0.004(3)
C41 0.017(3) 0.023(3) 0.024(3) -0.012(3) 0.001(3) 0.000(3)
C35 0.030(4) 0.029(4) 0.047(5) -0.019(3) 0.002(3) -0.010(3)
C21 0.019(3) 0.025(4) 0.036(4) -0.012(3) 0.000(3) 0.002(3)
C26 0.026(4) 0.041(5) 0.031(4) -0.014(3) -0.004(3) 0.000(3)
C72 0.027(4) 0.032(4) 0.064(6) -0.026(4) -0.010(4) 0.000(4)
C52 0.025(4) 0.052(5) 0.036(4) -0.021(4) 0.002(3) -0.002(4)
C69 0.033(4) 0.024(4) 0.041(5) -0.010(3) 0.002(3) 0.005(3)
C48 0.035(4) 0.043(5) 0.036(4) -0.022(4) 0.009(3) -0.008(4)
C70 0.034(4) 0.029(4) 0.048(5) -0.013(4) 0.006(4) 0.005(4)
C73 0.031(4) 0.030(4) 0.039(4) -0.015(3) 0.001(3) 0.000(3)
C68 0.024(4) 0.028(4) 0.034(4) -0.013(3) -0.004(3) 0.007(3)
C27 0.019(3) 0.020(3) 0.028(4) -0.004(3) 0.000(3) 0.002(3)
C74 0.022(4) 0.041(5) 0.035(4) -0.017(3) 0.000(3) -0.007(3)
C56 0.022(4) 0.048(5) 0.028(4) -0.018(3) 0.001(3) 0.003(4)
C28 0.029(4) 0.034(4) 0.039(4) -0.020(3) -0.007(3) -0.002(3)
C57 0.024(4) 0.045(5) 0.038(4) -0.018(4) -0.002(3) -0.003(4)
C15 0.025(4) 0.025(4) 0.032(4) -0.009(3) -0.012(3) 0.001(3)
C62 0.024(4) 0.031(4) 0.028(4) -0.010(3) -0.004(3) -0.002(3)
C8 0.041(5) 0.042(5) 0.029(4) -0.008(3) 0.003(3) -0.004(4)
C20 0.028(4) 0.040(5) 0.035(4) -0.015(3) -0.007(3) 0.006(4)
C37 0.047(5) 0.040(5) 0.026(4) -0.012(3) 0.004(4) -0.004(4)
C16 0.035(4) 0.031(4) 0.042(5) -0.011(3) -0.006(3) 0.005(4)
C47 0.037(5) 0.049(5) 0.041(5) -0.026(4) 0.018(4) -0.019(4)
C22 0.024(4) 0.062(6) 0.036(5) -0.029(4) -0.003(3) 0.001(4)
C25 0.027(4) 0.045(5) 0.048(5) -0.025(4) -0.002(4) -0.005(4)
C36 0.043(5) 0.036(5) 0.049(5) -0.017(4) 0.014(4) -0.014(4)
C24 0.024(4) 0.060(6) 0.047(5) -0.018(4) 0.001(4) -0.007(4)
C51 0.024(4) 0.068(6) 0.059(6) -0.045(5) 0.006(4) -0.005(4)
C75 0.040(5) 0.044(5) 0.035(5) -0.012(4) -0.010(4) -0.002(4)
C4 0.042(5) 0.033(4) 0.029(4) -0.008(3) 0.004(3) -0.001(4)
C31 0.028(4) 0.036(5) 0.060(6) -0.021(4) -0.016(4) 0.008(4)
C23 0.031(5) 0.084(7) 0.039(5) -0.031(5) 0.003(4) 0.001(5)
B1 0.022(4) 0.028(4) 0.031(4) -0.010(3) 0.001(3) -0.001(4)
C6 0.046(5) 0.043(5) 0.029(5) 0.000(4) 0.001(4) 0.004(4)
C32 0.029(4) 0.042(5) 0.049(5) -0.022(4) -0.008(4) 0.005(4)
C53 0.044(5) 0.079(8) 0.051(6) -0.042(5) -0.018(4) 0.005(5)
C50 0.041(5) 0.067(7) 0.045(5) -0.035(5) 0.010(4) -0.026(5)
C5 0.057(6) 0.021(4) 0.040(5) 0.001(3) 0.005(4) 0.002(4)
C58 0.040(5) 0.038(5) 0.042(5) -0.011(4) 0.005(4) 0.011(4)
C61 0.034(4) 0.052(5) 0.036(5) -0.019(4) -0.003(4) 0.001(4)
C79 0.038(5) 0.055(6) 0.033(5) -0.016(4) -0.002(4) 0.001(4)
C71 0.023(4) 0.025(4) 0.063(6) -0.017(4) 0.007(4) -0.003(3)
C67 0.036(4) 0.039(5) 0.047(5) -0.019(4) 0.004(4) 0.002(4)
C11 0.035(5) 0.065(6) 0.032(5) -0.017(4) -0.004(4) -0.002(4)
C30 0.022(4) 0.029(4) 0.052(5) -0.004(4) 0.004(3) 0.007(3)
C65 0.054(5) 0.026(4) 0.051(5) -0.016(4) -0.003(4) 0.002(4)
C29 0.044(5) 0.030(4) 0.045(5) -0.018(4) -0.011(4) 0.014(4)
C64 0.049(5) 0.039(5) 0.044(5) -0.014(4) -0.004(4) -0.011(4)
C55 0.039(5) 0.043(5) 0.042(5) -0.023(4) -0.009(4) 0.006(4)
C10 0.025(4) 0.052(5) 0.046(5) -0.025(4) -0.004(3) -0.007(4)
C19 0.025(4) 0.034(5) 0.056(6) -0.015(4) -0.002(4) 0.011(4)
C59 0.029(4) 0.074(7) 0.034(5) -0.019(4) -0.007(3) 0.011(5)
C14 0.038(5) 0.031(5) 0.062(6) -0.014(4) 0.014(4) -0.005(4)
C49 0.052(6) 0.071(7) 0.051(6) -0.043(5) 0.025(5) -0.028(5)
C46 0.067(6) 0.034(5) 0.059(6) -0.034(4) 0.014(5) -0.012(5)
C60 0.024(4) 0.073(7) 0.048(5) -0.028(5) -0.010(4) 0.001(4)
C66 0.038(5) 0.045(5) 0.069(6) -0.036(5) 0.004(4) 0.003(4)
C44 0.051(5) 0.044(5) 0.052(6) -0.027(4) -0.001(4) -0.006(4)
C63 0.038(5) 0.042(5) 0.039(5) -0.019(4) 0.002(4) 0.004(4)
C45 0.065(6) 0.029(5) 0.065(6) -0.023(4) -0.001(5) -0.004(5)
C54 0.043(5) 0.070(7) 0.049(6) -0.032(5) -0.015(4) 0.009(5)
C12 0.031(5) 0.067(7) 0.051(6) -0.018(5) 0.010(4) 0.007(5)
C18 0.043(5) 0.033(5) 0.048(5) -0.002(4) -0.016(4) 0.014(4)
C78 0.048(5) 0.070(7) 0.038(5) -0.031(5) 0.006(4) 0.008(5)
C17 0.059(6) 0.049(6) 0.031(5) -0.010(4) -0.012(4) 0.008(5)
C76 0.041(5) 0.061(6) 0.047(6) -0.014(5) -0.017(4) -0.002(5)
C13 0.056(6) 0.039(5) 0.083(7) -0.022(5) 0.017(6) 0.018(5)
C77 0.047(6) 0.081(8) 0.032(5) -0.024(5) -0.003(4) -0.003(5)
C7 0.057(6) 0.055(6) 0.026(4) -0.011(4) -0.008(4) 0.003(5)

loop_
_atom_type_symbol
_atom_type_description
_atom_type_scat_dispersion_real
_atom_type_scat_dispersion_imag
_atom_type_scat_source
C C 0.0181 0.0091 'International Tables Vol C Tables 4.2.6.8 and 6.1.1.4'
H H 0.0000 0.0000 'International Tables Vol C Tables 4.2.6.8 and 6.1.1.4'
B B 0.0090 0.0039 'International Tables Vol C Tables 4.2.6.8 and 6.1.1.4'
N N 0.0311 0.0180 'International Tables Vol C Tables 4.2.6.8 and 6.1.1.4'
P P 0.2955 0.4335 'International Tables Vol C Tables 4.2.6.8 and 6.1.1.4'
S S 0.3331 0.5567 'International Tables Vol C Tables 4.2.6.8 and 6.1.1.4'
Co Co -2.3653 3.6143 'International Tables Vol C Tables 4.2.6.8 and 6.1.1.4'
Pt Pt -4.5932 6.9264 'International Tables Vol C Tables 4.2.6.8 and 6.1.1.4'

loop_
_geom_angle_atom_site_label_1
_geom_angle_atom_site_label_2
_geom_angle_atom_site_label_3
_geom_angle
N2 Pt1 N1 80.8(2)
N2 Pt1 S1 174.08(18)
N1 Pt1 S1 94.40(18)
N2 Pt1 S2 95.54(18)
N1 Pt1 S2 175.83(18)
S1 Pt1 S2 89.40(6)
C2 Co1 C1 43.2(3)
C2 Co1 P1 118.6(2)
C1 Co1 P1 126.7(2)
C2 Co1 P2 106.5(2)
C1 Co1 P2 138.7(2)
P1 Co1 P2 90.18(8)
C2 Co1 P3 142.6(2)
C1 Co1 P3 102.1(2)
P1 Co1 P3 92.33(8)
P2 Co1 P3 92.94(8)
C33 P3 C27 102.9(3)
C33 P3 C41 102.0(3)
C27 P3 C41 106.3(3)
C33 P3 Co1 116.1(2)
C27 P3 Co1 116.6(2)
C41 P3 Co1 111.4(2)
C9 P1 C3 99.7(3)
C9 P1 C39 103.3(3)
C3 P1 C39 107.8(3)
C9 P1 Co1 118.3(3)
C3 P1 Co1 114.4(2)
C39 P1 Co1 112.0(2)
C15 P2 C21 97.4(3)
C15 P2 C40 103.5(3)
C21 P2 C40 107.0(3)
C15 P2 Co1 122.7(3)
C21 P2 Co1 112.0(2)
C40 P2 Co1 112.3(2)
C2 S2 Pt1 101.7(2)
C1 S1 Pt1 102.7(3)
C55 N2 C52 119.7(7)
C55 N2 Pt1 128.1(5)
C52 N2 Pt1 112.2(5)
C44 N1 C48 119.4(7)
C44 N1 Pt1 129.1(6)
C48 N1 Pt1 111.4(5)
C1 C2 S2 122.8(6)
C1 C2 Co1 68.8(4)
S2 C2 Co1 167.7(4)
C2 C1 S1 123.3(6)
C2 C1 Co1 67.9(4)
S1 C1 Co1 167.8(5)
C43 C42 C41 107.7(5)
C43 C42 C39 107.2(6)
C41 C42 C39 112.3(5)
C43 C42 C40 107.9(6)
C41 C42 C40 111.2(6)
C39 C42 C40 110.2(6)
C37 C38 C33 120.4(7)
C38 C33 C34 119.3(7)
C38 C33 P3 121.1(5)
C34 C33 P3 119.6(5)
C42 C39 P1 115.8(4)
C35 C34 C33 119.2(7)
C42 C40 P2 116.4(5)
C14 C9 C10 118.1(7)
C14 C9 P1 123.2(6)
C10 C9 P1 118.7(6)
C4 C3 C8 119.4(7)
C4 C3 P1 125.0(6)
C8 C3 P1 115.5(6)
C42 C41 P3 116.3(4)
C36 C35 C34 121.0(7)
C22 C21 C26 118.8(7)
C22 C21 P2 125.2(6)
C26 C21 P2 115.8(6)
C25 C26 C21 120.3(7)
C73 C72 C71 119.8(8)
N2 C52 C48 118.3(7)
N2 C52 C51 121.6(8)
C48 C52 C51 120.1(8)
C70 C69 C68 122.3(8)
N1 C48 C47 121.3(8)
N1 C48 C52 117.3(7)
C47 C48 C52 121.5(8)
C71 C70 C69 120.3(8)
C68 C73 C72 123.2(8)
C73 C68 C69 115.6(7)
C73 C68 B1 124.9(7)
C69 C68 B1 119.4(7)
C28 C27 C32 118.1(7)
C28 C27 P3 117.9(6)
C32 C27 P3 123.9(6)
C79 C74 C75 115.8(8)
C79 C74 B1 123.8(7)
C75 C74 B1 120.4(7)
C57 C56 C61 113.6(7)
C57 C56 B1 122.0(7)
C61 C56 B1 124.3(8)
C27 C28 C29 121.9(7)
C58 C57 C56 123.2(8)
C20 C15 C16 119.0(7)
C20 C15 P2 119.4(6)
C16 C15 P2 121.6(6)
C67 C62 C63 113.8(7)
C67 C62 B1 125.2(7)
C63 C62 B1 120.9(6)
C7 C8 C3 121.3(8)
C19 C20 C15 121.8(7)
C38 C37 C36 120.2(8)
C15 C16 C17 119.0(8)
C46 C47 C48 117.5(8)
C46 C47 C49 125.2(9)
C48 C47 C49 117.3(9)
C23 C22 C21 119.7(8)
C24 C25 C26 120.0(8)
C35 C36 C37 119.9(8)
C23 C24 C25 119.3(8)
C53 C51 C52 116.9(8)
C53 C51 C50 126.1(8)
C52 C51 C50 117.0(9)
C76 C75 C74 122.8(9)
C3 C4 C5 119.5(8)
C30 C31 C32 120.0(8)
C22 C23 C24 121.8(8)
C68 B1 C56 108.1(6)
C68 B1 C62 108.7(6)
C56 B1 C62 112.1(6)
C68 B1 C74 111.2(6)
C56 B1 C74 109.4(6)
C62 B1 C74 107.3(6)
C5 C6 C7 120.1(8)
C27 C32 C31 120.6(8)
C54 C53 C51 120.3(8)
C49 C50 C51 122.9(9)
C6 C5 C4 120.8(8)
C59 C58 C57 120.3(9)
C60 C61 C56 123.3(9)
C74 C79 C78 121.5(8)
C70 C71 C72 118.7(7)
C62 C67 C66 123.8(8)
C10 C11 C12 119.5(9)
C31 C30 C29 120.2(7)
C64 C65 C66 118.1(8)
C28 C29 C30 119.1(8)
C65 C64 C63 120.9(8)
N2 C55 C54 121.4(8)
C11 C10 C9 120.3(8)
C20 C19 C18 119.1(8)
C60 C59 C58 118.0(8)
C9 C14 C13 121.5(9)
C50 C49 C47 121.1(9)
C45 C46 C47 120.3(8)
C61 C60 C59 121.5(9)
C65 C66 C67 119.9(8)
N1 C44 C45 121.7(9)
C64 C63 C62 123.4(8)
C46 C45 C44 119.8(9)
C53 C54 C55 120.2(9)
C13 C12 C11 121.1(8)
C17 C18 C19 120.1(8)
C77 C78 C79 119.8(8)
C18 C17 C16 121.1(8)
C77 C76 C75 119.4(9)
C12 C13 C14 119.4(9)
C78 C77 C76 120.6(8)
C8 C7 C6 118.9(8)

loop_
_geom_bond_atom_site_label_1
_geom_bond_atom_site_label_2
_geom_bond_distance
Pt1 N2 2.062(6)
Pt1 N1 2.071(6)
Pt1 S1 2.2675(18)
Pt1 S2 2.2868(18)
Co1 C2 1.821(7)
Co1 C1 1.832(7)
Co1 P1 2.161(2)
Co1 P2 2.161(2)
Co1 P3 2.178(2)
P3 C33 1.825(7)
P3 C27 1.832(7)
P3 C41 1.843(7)
P1 C9 1.816(7)
P1 C3 1.828(7)
P1 C39 1.847(7)
P2 C15 1.827(7)
P2 C21 1.831(7)
P2 C40 1.831(7)
S2 C2 1.714(7)
S1 C1 1.693(7)
N2 C55 1.320(10)
N2 C52 1.347(10)
N1 C44 1.308(11)
N1 C48 1.376(10)
C2 C1 1.346(10)
C42 C43 1.516(9)
C42 C41 1.527(9)
C42 C39 1.538(9)
C42 C40 1.548(9)
C38 C37 1.372(10)
C38 C33 1.385(10)
C33 C34 1.390(9)
C34 C35 1.384(10)
C9 C14 1.329(11)
C9 C10 1.427(10)
C3 C4 1.359(11)
C3 C8 1.383(11)
C35 C36 1.361(11)
C21 C22 1.377(10)
C21 C26 1.390(10)
C26 C25 1.378(11)
C72 C73 1.388(11)
C72 C71 1.395(12)
C52 C48 1.408(12)
C52 C51 1.409(11)
C69 C70 1.390(11)
C69 C68 1.405(10)
C48 C47 1.403(12)
C70 C71 1.373(12)
C73 C68 1.374(10)
C68 B1 1.622(11)
C27 C28 1.365(10)
C27 C32 1.385(10)
C74 C79 1.378(11)
C74 C75 1.398(11)
C74 B1 1.657(11)
C56 C57 1.386(11)
C56 C61 1.406(11)
C56 B1 1.634(11)
C28 C29 1.376(11)
C57 C58 1.386(11)
C15 C20 1.384(10)
C15 C16 1.389(11)
C62 C67 1.380(10)
C62 C63 1.394(11)
C62 B1 1.652(11)
C8 C7 1.379(11)
C20 C19 1.376(11)
C37 C36 1.376(12)
C16 C17 1.399(11)
C47 C46 1.398(13)
C47 C49 1.443(13)
C22 C23 1.365(11)
C25 C24 1.368(11)
C24 C23 1.361(12)
C51 C53 1.397(14)
C51 C50 1.439(13)
C75 C76 1.387(12)
C4 C5 1.411(10)
C31 C30 1.356(12)
C31 C32 1.389(11)
C6 C5 1.348(12)
C6 C7 1.390(13)
C53 C54 1.335(14)
C50 C49 1.320(14)
C58 C59 1.370(12)
C61 C60 1.352(12)
C79 C78 1.417(11)
C67 C66 1.386(12)
C11 C10 1.356(12)
C11 C12 1.373(13)
C30 C29 1.383(11)
C65 C64 1.356(12)
C65 C66 1.381(12)
C64 C63 1.378(12)
C55 C54 1.391(11)
C19 C18 1.383(12)
C59 C60 1.363(14)
C14 C13 1.397(12)
C46 C45 1.344(13)
C44 C45 1.406(12)
C12 C13 1.341(13)
C18 C17 1.366(13)
C78 C77 1.356(13)
C76 C77 1.357(13)
